data_7022535
loop_
_publ_author_name
'Gong, Yun'
'Jiang, Peng-Gang'
'Wang, Ying-Xia'
'Wu, Tao'
'Lin, Jian-Hua'

_publ_section_title
;
 Metal-organic frameworks based on
 1,3,5-triazine-2,4,6-triyltrithio-triacetate: structures, topologies,
 photoluminescence and photocatalytic properties.
;
_journal_issue 19
_journal_name_full 'Dalton transactions (Cambridge, England : 2003)'
_journal_page_first 7196
_journal_page_last 7203
_journal_paper_doi 10.1039/c3dt00054k
_journal_volume 42
_journal_year 2013
_chemical_formula_sum 'C10 H6 N3 O9 Pb2 S3'
_chemical_formula_weight 822.79
_chemical_name_systematic
;
?
;
_space_group_IT_number 14
_symmetry_cell_setting monoclinic
_symmetry_space_group_name_Hall '-P 2ybc'
_symmetry_space_group_name_H-M 'P 1 21/c 1'
_atom_sites_solution_hydrogens geom
_atom_sites_solution_primary direct
_atom_sites_solution_secondary difmap
_audit_creation_method SHELXL-97
_cell_angle_alpha 90.00
_cell_angle_beta 106.735(13)
_cell_angle_gamma 90.00
_cell_formula_units_Z 4
_cell_length_a 13.3190(12)
_cell_length_b 16.4691(14)
_cell_length_c 8.3323(11)
_cell_measurement_reflns_used 3383
_cell_measurement_temperature 293(2)
_cell_measurement_theta_max 28.6737
_cell_measurement_theta_min 2.4684
_cell_volume 1750.3(3)
_computing_cell_refinement 'SAINT (Siemens, 1996)'
_computing_data_collection 'SMART (Siemens, 1996)'
_computing_data_reduction 'SAINT (Siemens, 1996)'
_computing_molecular_graphics 'SHELXTL (Sheldrick, 1997)'
_computing_publication_material 'SHELXTL (Sheldrick, 1997)'
_computing_structure_refinement 'SHELXL97 (Sheldrick, 2008)'
_computing_structure_solution 'SHELXS97 (Sheldrick, 2008)'
_diffrn_ambient_temperature 293(2)
_diffrn_measured_fraction_theta_full 0.915
_diffrn_measured_fraction_theta_max 0.915
_diffrn_measurement_device_type 'Oxford XCalibur Eos'
_diffrn_measurement_method '\w scans'
_diffrn_radiation_monochromator graphite
_diffrn_radiation_source 'fine-focus sealed tube'
_diffrn_radiation_type MoK\a
_diffrn_radiation_wavelength 0.71073
_diffrn_reflns_av_R_equivalents 0.0483
_diffrn_reflns_av_unetI/netI 0.0646
_diffrn_reflns_limit_h_max 15
_diffrn_reflns_limit_h_min -15
_diffrn_reflns_limit_k_max 19
_diffrn_reflns_limit_k_min -19
_diffrn_reflns_limit_l_max 9
_diffrn_reflns_limit_l_min -9
_diffrn_reflns_number 7332
_diffrn_reflns_theta_full 25.02
_diffrn_reflns_theta_max 25.02
_diffrn_reflns_theta_min 2.47
_exptl_absorpt_coefficient_mu 19.623
_exptl_absorpt_correction_T_max 1.00000
_exptl_absorpt_correction_T_min 0.34179
_exptl_absorpt_correction_type multi-scan
_exptl_absorpt_process_details 'SADABS (Sheldrick, 1996)'
_exptl_crystal_colour colorless
_exptl_crystal_density_diffrn 3.122
_exptl_crystal_density_method 'not measured'
_exptl_crystal_description block
_exptl_crystal_F_000 1483
_exptl_crystal_size_max 0.30
_exptl_crystal_size_mid 0.25
_exptl_crystal_size_min 0.22
_refine_diff_density_max 1.747
_refine_diff_density_min -1.584
_refine_diff_density_rms 0.212
_refine_ls_extinction_method none
_refine_ls_goodness_of_fit_ref 0.890
_refine_ls_hydrogen_treatment constr
_refine_ls_matrix_type full
_refine_ls_number_parameters 238
_refine_ls_number_reflns 2822
_refine_ls_number_restraints 0
_refine_ls_restrained_S_all 0.890
_refine_ls_R_factor_all 0.0446
_refine_ls_R_factor_gt 0.0286
_refine_ls_shift/su_max 0.001
_refine_ls_shift/su_mean 0.000
_refine_ls_structure_factor_coef Fsqd
_refine_ls_weighting_details 'calc w=1/[\s^2^(Fo^2^)+(0.0242P)^2^+0.0000P] where P=(Fo^2^+2Fc^2^)/3'
_refine_ls_weighting_scheme calc
_refine_ls_wR_factor_gt 0.0537
_refine_ls_wR_factor_ref 0.0554
_reflns_number_gt 2104
_reflns_number_total 2822
_reflns_threshold_expression >2sigma(I)
_cod_data_source_file c3dt00054k.txt
_cod_data_source_block 110125-2
_cod_depositor_comments
;
The following automatic conversions were performed:

'_symmetry_cell_setting' value 'Monoclinic' changed to 'monoclinic'
according to /home/saulius/struct/CIF-dictionaries/cif_core.dic
dictionary named 'cif_core.dic' version 2.4.2 from 2011-04-26.

Automatic conversion script
Id: cif_fix_values 1891 2012-01-12 08:04:46Z andrius 
;
_cod_original_sg_symbol_H-M P21/c
_cod_database_code 7022535

loop_
_symmetry_equiv_pos_as_xyz
'x, y, z'
'-x, y+1/2, -z+1/2'
'-x, -y, -z'
'x, -y-1/2, z-1/2'

loop_
_atom_site_label
_atom_site_type_symbol
_atom_site_fract_x
_atom_site_fract_y
_atom_site_fract_z
_atom_site_U_iso_or_equiv
_atom_site_adp_type
_atom_site_occupancy
_atom_site_symmetry_multiplicity
_atom_site_calc_flag
_atom_site_refinement_flags
Pb1 Pb 0.39204(3) 0.45111(2) 0.62531(4) 0.01998(11) Uani 1 1 d .
Pb2 Pb 0.33418(3) 0.30603(2) 1.04892(4) 0.02072(11) Uani 1 1 d .
S3 S 0.98568(18) 0.12058(15) 1.0126(3) 0.0265(6) Uani 1 1 d .
S2 S 0.66680(18) 0.21100(14) 0.5296(3) 0.0237(6) Uani 1 1 d .
S1 S 0.9013(2) 0.43250(15) 0.9362(3) 0.0310(6) Uani 1 1 d .
O1 O 0.4932(5) 0.3156(4) 0.6062(9) 0.041(2) Uani 1 1 d .
O2 O 0.5644(5) 0.4290(3) 0.5577(8) 0.0253(16) Uani 1 1 d .
O9 O 0.5023(5) 0.5511(4) 0.8187(7) 0.0253(11) Uani 1 1 d .
O3 O 0.4443(5) 0.4078(4) 0.9208(8) 0.0253(11) Uani 1 1 d .
O6 O 0.2426(6) 0.5152(4) 0.7472(9) 0.046(2) Uani 1 1 d .
O8 O 0.7144(6) 0.6107(4) 0.7044(8) 0.0376(18) Uani 1 1 d .
O7 O 0.7714(5) 0.5730(4) 0.9727(7) 0.0280(16) Uani 1 1 d .
O5 O 1.2668(4) 0.1871(4) 1.2439(7) 0.0241(16) Uani 1 1 d .
O4 O 1.1673(5) 0.2374(4) 1.0083(8) 0.0349(18) Uani 1 1 d .
N1 N 0.7924(6) 0.3201(4) 0.7252(10) 0.0192(18) Uani 1 1 d .
N2 N 0.8277(6) 0.1792(4) 0.7819(9) 0.0188(18) Uani 1 1 d .
N3 N 0.9318(6) 0.2776(5) 0.9632(10) 0.0238(19) Uani 1 1 d .
C7 C 0.5553(7) 0.3536(5) 0.5469(11) 0.020(2) Uani 1 1 d .
C6 C 0.6162(7) 0.3082(5) 0.4478(11) 0.024(2) Uani 1 1 d .
H6A H 0.6745 0.3419 0.4408 0.029 Uiso 1 1 calc R
H6B H 0.5710 0.3006 0.3346 0.029 Uiso 1 1 calc R
C8 C 0.4843(7) 0.4587(5) 1.0306(11) 0.020(2) Uani 1 1 d .
C2 C 0.7722(7) 0.2405(5) 0.6931(11) 0.017(2) Uani 1 1 d .
C1 C 0.8718(7) 0.3335(6) 0.8663(13) 0.024(2) Uani 1 1 d .
C9 C 1.1789(7) 0.1993(5) 1.1391(12) 0.022(2) Uani 1 1 d .
C3 C 0.9101(6) 0.2025(5) 0.9126(11) 0.018(2) Uani 1 1 d .
C4 C 0.8199(8) 0.4931(5) 0.7671(12) 0.033(3) Uani 1 1 d .
H4A H 0.8636 0.5140 0.7014 0.040 Uiso 1 1 calc R
H4B H 0.7680 0.4577 0.6947 0.040 Uiso 1 1 calc R
C5 C 0.7635(8) 0.5634(6) 0.8169(12) 0.023(2) Uani 1 1 d .
C10 C 1.0821(6) 0.1675(5) 1.1830(11) 0.022(2) Uani 1 1 d .
H10A H 1.0494 0.2125 1.2244 0.026 Uiso 1 1 calc R
H10B H 1.1046 0.1284 1.2733 0.026 Uiso 1 1 calc R

loop_
_atom_site_aniso_label
_atom_site_aniso_U_11
_atom_site_aniso_U_22
_atom_site_aniso_U_33
_atom_site_aniso_U_23
_atom_site_aniso_U_13
_atom_site_aniso_U_12
Pb1 0.02153(19) 0.0219(2) 0.0159(2) -0.00102(17) 0.00452(17) 0.00003(17)
Pb2 0.01827(18) 0.0211(2) 0.0226(2) 0.00577(18) 0.00554(17) 0.00298(17)
S3 0.0240(12) 0.0205(13) 0.0312(16) 0.0030(12) 0.0019(13) 0.0001(11)
S2 0.0223(12) 0.0243(13) 0.0213(15) -0.0040(12) 0.0013(12) 0.0011(11)
S1 0.0358(14) 0.0190(14) 0.0328(17) -0.0074(12) 0.0012(14) -0.0005(12)
O1 0.051(4) 0.029(4) 0.056(5) -0.001(4) 0.036(4) -0.011(4)
O2 0.033(4) 0.017(4) 0.027(4) 0.012(3) 0.011(3) 0.010(3)
O9 0.038(3) 0.025(3) 0.009(3) 0.000(2) 0.000(2) -0.011(2)
O3 0.038(3) 0.025(3) 0.009(3) 0.000(2) 0.000(2) -0.011(2)
O6 0.064(5) 0.034(4) 0.054(5) 0.013(4) 0.041(5) 0.018(4)
O8 0.055(5) 0.034(4) 0.018(4) 0.001(4) 0.001(4) 0.012(4)
O7 0.032(4) 0.031(4) 0.018(4) -0.001(3) 0.001(4) 0.009(3)
O5 0.015(3) 0.041(4) 0.011(4) 0.006(3) -0.006(3) -0.001(3)
O4 0.023(4) 0.054(5) 0.025(4) 0.017(4) 0.002(4) -0.004(4)
N1 0.020(4) 0.017(4) 0.021(5) -0.004(4) 0.008(4) 0.000(4)
N2 0.016(4) 0.022(5) 0.015(5) 0.001(4) 0.000(4) 0.001(4)
N3 0.017(4) 0.027(5) 0.025(5) 0.001(4) 0.003(4) 0.001(4)
C7 0.021(5) 0.021(5) 0.012(5) 0.000(5) -0.001(5) 0.008(5)
C6 0.022(5) 0.029(6) 0.020(6) -0.001(5) 0.005(5) 0.000(5)
C8 0.017(5) 0.023(5) 0.012(6) 0.002(5) -0.008(5) 0.000(4)
C2 0.017(5) 0.022(5) 0.014(6) -0.007(5) 0.011(5) 0.002(4)
C1 0.020(5) 0.023(6) 0.037(7) 0.004(5) 0.020(5) 0.004(5)
C9 0.026(5) 0.018(5) 0.023(6) 0.007(5) 0.009(5) 0.002(5)
C3 0.015(4) 0.019(5) 0.024(6) 0.000(5) 0.012(5) 0.002(5)
C4 0.052(7) 0.016(5) 0.031(7) -0.002(5) 0.012(6) 0.005(5)
C5 0.029(5) 0.022(5) 0.022(6) -0.006(5) 0.014(5) -0.013(5)
C10 0.018(5) 0.025(5) 0.014(6) 0.003(5) -0.009(4) 0.001(4)

loop_
_atom_type_symbol
_atom_type_description
_atom_type_scat_dispersion_real
_atom_type_scat_dispersion_imag
_atom_type_scat_source
C C 0.0033 0.0016 'International Tables Vol C Tables 4.2.6.8 and 6.1.1.4'
N N 0.0061 0.0033 'International Tables Vol C Tables 4.2.6.8 and 6.1.1.4'
O O 0.0106 0.0060 'International Tables Vol C Tables 4.2.6.8 and 6.1.1.4'
Pb Pb -3.3944 10.1111 'International Tables Vol C Tables 4.2.6.8 and 6.1.1.4'
S S 0.1246 0.1234 'International Tables Vol C Tables 4.2.6.8 and 6.1.1.4'
H H 0.0000 0.0000 'International Tables Vol C Tables 4.2.6.8 and 6.1.1.4'

loop_
_geom_angle_atom_site_label_1
_geom_angle_atom_site_label_2
_geom_angle_atom_site_label_3
_geom_angle
_geom_angle_site_symmetry_1
_geom_angle_site_symmetry_3
O3 Pb1 O9 66.26(19) . .
O3 Pb1 O2 99.6(2) . .
O9 Pb1 O2 80.5(2) . .
O3 Pb1 O1 79.2(2) . .
O9 Pb1 O1 112.7(2) . .
O2 Pb1 O1 49.86(18) . .
O3 Pb1 O2 138.0(2) . 3_666
O9 Pb1 O2 72.06(19) . 3_666
O2 Pb1 O2 67.6(2) . 3_666
O1 Pb1 O2 113.19(18) . 3_666
O3 Pb1 O6 76.3(2) . .
O9 Pb1 O6 81.8(2) . .
O2 Pb1 O6 162.0(2) . .
O1 Pb1 O6 143.13(19) . .
O2 Pb1 O6 103.44(18) 3_666 .
O3 Pb1 O8 140.2(2) . 3_666
O9 Pb1 O8 153.09(19) . 3_666
O2 Pb1 O8 88.1(2) . 3_666
O1 Pb1 O8 76.3(2) . 3_666
O2 Pb1 O8 81.07(19) 3_666 3_666
O6 Pb1 O8 106.4(2) . 3_666
O3 Pb1 C7 92.9(2) . .
O9 Pb1 C7 99.9(2) . .
O2 Pb1 C7 25.2(2) . .
O1 Pb1 C7 25.2(2) . .
O2 Pb1 C7 88.9(2) 3_666 .
O6 Pb1 C7 167.4(2) . .
O8 Pb1 C7 77.7(2) 3_666 .
O3 Pb1 O5 59.95(18) . 4_465
O9 Pb1 O5 123.18(16) . 4_465
O2 Pb1 O5 124.10(17) . 4_465
O1 Pb1 O5 74.51(16) . 4_465
O2 Pb1 O5 160.19(18) 3_666 4_465
O6 Pb1 O5 69.45(17) . 4_465
O8 Pb1 O5 83.35(17) 3_666 4_465
C7 Pb1 O5 99.7(2) . 4_465
O3 Pb1 Pb2 81.41(15) . 4_565
O9 Pb1 Pb2 142.87(14) . 4_565
O2 Pb1 Pb2 87.78(13) . 4_565
O1 Pb1 Pb2 39.95(14) . 4_565
O2 Pb1 Pb2 134.63(13) 3_666 4_565
O6 Pb1 Pb2 108.63(15) . 4_565
O8 Pb1 Pb2 59.77(14) 3_666 4_565
C7 Pb1 Pb2 62.68(18) . 4_565
O5 Pb1 Pb2 41.26(10) 4_465 4_565
O3 Pb1 Pb1 123.71(14) . 3_666
O9 Pb1 Pb1 73.34(12) . 3_666
O2 Pb1 Pb1 34.66(13) . 3_666
O1 Pb1 Pb1 82.14(12) . 3_666
O2 Pb1 Pb1 32.93(12) 3_666 3_666
O6 Pb1 Pb1 134.60(14) . 3_666
O8 Pb1 Pb1 83.38(13) 3_666 3_666
C7 Pb1 Pb1 57.03(17) . 3_666
O5 Pb1 Pb1 155.28(11) 4_465 3_666
Pb2 Pb1 Pb1 114.169(12) 4_565 3_666
O7 Pb2 O4 83.3(2) 3_667 1_455
O7 Pb2 O5 81.5(2) 3_667 4_465
O4 Pb2 O5 80.2(2) 1_455 4_465
O7 Pb2 O3 80.0(2) 3_667 .
O4 Pb2 O3 146.1(2) 1_455 .
O5 Pb2 O3 68.4(2) 4_465 .
O7 Pb2 O8 51.4(2) 3_667 3_667
O4 Pb2 O8 86.1(2) 1_455 3_667
O5 Pb2 O8 132.2(2) 4_465 3_667
O3 Pb2 O8 105.5(2) . 3_667
O7 Pb2 O5 109.71(18) 3_667 1_455
O4 Pb2 O5 48.21(19) 1_455 1_455
O5 Pb2 O5 122.91(18) 4_465 1_455
O3 Pb2 O5 165.36(18) . 1_455
O8 Pb2 O5 74.39(19) 3_667 1_455
O7 Pb2 O1 168.4(2) 3_667 4_566
O4 Pb2 O1 107.6(2) 1_455 4_566
O5 Pb2 O1 103.8(2) 4_465 4_566
O3 Pb2 O1 92.37(19) . 4_566
O8 Pb2 O1 123.9(2) 3_667 4_566
O5 Pb2 O1 76.28(17) 1_455 4_566
O7 Pb2 C5 25.9(2) 3_667 3_667
O4 Pb2 C5 84.5(2) 1_455 3_667
O5 Pb2 C5 107.2(3) 4_465 3_667
O3 Pb2 C5 92.7(2) . 3_667
O8 Pb2 C5 25.5(2) 3_667 3_667
O5 Pb2 C5 92.3(2) 1_455 3_667
O1 Pb2 C5 148.2(3) 4_566 3_667
O7 Pb2 C9 94.2(2) 3_667 1_455
O4 Pb2 C9 23.7(2) 1_455 1_455
O5 Pb2 C9 102.5(3) 4_465 1_455
O3 Pb2 C9 169.7(2) . 1_455
O8 Pb2 C9 76.7(2) 3_667 1_455
O5 Pb2 C9 24.9(2) 1_455 1_455
O1 Pb2 C9 94.6(2) 4_566 1_455
C5 Pb2 C9 85.4(2) 3_667 1_455
O7 Pb2 Pb1 153.55(15) 3_667 4_566
O4 Pb2 Pb1 71.41(16) 1_455 4_566
O5 Pb2 Pb1 101.25(15) 4_465 4_566
O3 Pb2 Pb1 125.77(14) . 4_566
O8 Pb2 Pb1 117.22(15) 3_667 4_566
O5 Pb2 Pb1 46.70(12) 1_455 4_566
O1 Pb2 Pb1 36.36(13) 4_566 4_566
C5 Pb2 Pb1 138.72(17) 3_667 4_566
C9 Pb2 Pb1 59.36(17) 1_455 4_566
C3 S3 C10 103.2(4) . .
C2 S2 C6 100.4(4) . .
C1 S1 C4 103.2(5) . .
C7 O1 Pb1 90.5(5) . .
C7 O1 Pb2 146.2(6) . 4_565
Pb1 O1 Pb2 103.7(2) . 4_565
C7 O2 Pb1 94.8(5) . .
C7 O2 Pb1 136.8(6) . 3_666
Pb1 O2 Pb1 112.4(2) . 3_666
C8 O9 Pb1 117.6(6) 3_667 .
C8 O3 Pb1 118.6(5) . .
C8 O3 Pb2 107.5(5) . .
Pb1 O3 Pb2 123.8(3) . .
C5 O8 Pb2 86.2(5) . 3_667
C5 O8 Pb1 120.1(6) . 3_666
Pb2 O8 Pb1 138.0(3) 3_667 3_666
C5 O7 Pb2 98.6(6) . 3_667
C9 O5 Pb2 134.8(5) . 4_666
C9 O5 Pb2 83.0(5) . 1_655
Pb2 O5 Pb2 118.7(2) 4_666 1_655
C9 O5 Pb1 111.7(6) . 4_666
Pb2 O5 Pb1 106.9(2) 4_666 4_666
Pb2 O5 Pb1 92.04(15) 1_655 4_666
C9 O4 Pb2 103.8(6) . 1_655
C2 N1 C1 113.1(8) . .
C2 N2 C3 114.8(8) . .
C3 N3 C1 114.8(8) . .
O1 C7 O2 122.1(8) . .
O1 C7 C6 119.4(8) . .
O2 C7 C6 118.4(8) . .
O1 C7 Pb1 64.3(5) . .
O2 C7 Pb1 60.0(4) . .
C6 C7 Pb1 160.8(6) . .
C7 C6 S2 115.8(6) . .
C7 C6 H6A 108.3 . .
S2 C6 H6A 108.3 . .
C7 C6 H6B 108.3 . .
S2 C6 H6B 108.3 . .
H6A C6 H6B 107.4 . .
O9 C8 O3 124.7(8) 3_667 .
O9 C8 C8 118.6(11) 3_667 3_667
O3 C8 C8 116.6(10) . 3_667
N2 C2 N1 125.1(8) . .
N2 C2 S2 114.8(7) . .
N1 C2 S2 120.1(7) . .
N3 C1 N1 126.7(9) . .
N3 C1 S1 114.1(8) . .
N1 C1 S1 119.3(7) . .
O4 C9 O5 123.4(8) . .
O4 C9 C10 119.2(9) . .
O5 C9 C10 117.3(8) . .
O4 C9 Pb2 52.6(4) . 1_655
O5 C9 Pb2 72.2(5) . 1_655
C10 C9 Pb2 163.5(6) . 1_655
N3 C3 N2 125.1(8) . .
N3 C3 S3 122.2(7) . .
N2 C3 S3 112.7(7) . .
C5 C4 S1 116.4(7) . .
C5 C4 H4A 108.2 . .
S1 C4 H4A 108.2 . .
C5 C4 H4B 108.2 . .
S1 C4 H4B 108.2 . .
H4A C4 H4B 107.3 . .
O8 C5 O7 123.8(8) . .
O8 C5 C4 117.9(8) . .
O7 C5 C4 118.2(9) . .
O8 C5 Pb2 68.3(5) . 3_667
O7 C5 Pb2 55.5(4) . 3_667
C4 C5 Pb2 173.7(7) . 3_667
C9 C10 S3 114.7(6) . .
C9 C10 H10A 108.6 . .
S3 C10 H10A 108.6 . .
C9 C10 H10B 108.6 . .
S3 C10 H10B 108.6 . .
H10A C10 H10B 107.6 . .

loop_
_geom_bond_atom_site_label_1
_geom_bond_atom_site_label_2
_geom_bond_distance
_geom_bond_site_symmetry_2
Pb1 O3 2.464(6) .
Pb1 O9 2.471(6) .
Pb1 O2 2.542(6) .
Pb1 O1 2.635(7) .
Pb1 O2 2.659(5) 3_666
Pb1 O6 2.696(6) .
Pb1 O8 2.890(7) 3_666
Pb1 C7 2.925(8) .
Pb1 O5 3.145(6) 4_465
Pb1 Pb2 4.3187(6) 4_565
Pb1 Pb1 4.3225(7) 3_666
Pb2 O7 2.415(6) 3_667
Pb2 O4 2.429(6) 1_455
Pb2 O5 2.442(6) 4_465
Pb2 O3 2.646(6) .
Pb2 O8 2.700(6) 3_667
Pb2 O5 2.850(6) 1_455
Pb2 O1 2.854(6) 4_566
Pb2 C5 2.899(9) 3_667
Pb2 C9 2.971(8) 1_455
Pb2 Pb1 4.3187(6) 4_566
S3 C3 1.745(9) .
S3 C10 1.793(9) .
S2 C2 1.721(9) .
S2 C6 1.793(9) .
S1 C1 1.738(10) .
S1 C4 1.811(10) .
O1 C7 1.246(10) .
O1 Pb2 2.854(6) 4_565
O2 C7 1.250(10) .
O2 Pb1 2.659(5) 3_666
O9 C8 1.227(10) 3_667
O3 C8 1.242(10) .
O8 C5 1.249(11) .
O8 Pb2 2.700(6) 3_667
O8 Pb1 2.890(7) 3_666
O7 C5 1.282(10) .
O7 Pb2 2.415(6) 3_667
O5 C9 1.259(10) .
O5 Pb2 2.442(6) 4_666
O5 Pb2 2.850(6) 1_655
O5 Pb1 3.145(6) 4_666
O4 C9 1.227(10) .
O4 Pb2 2.429(6) 1_655
N1 C2 1.349(10) .
N1 C1 1.354(11) .
N2 C2 1.341(11) .
N2 C3 1.359(11) .
N3 C3 1.312(11) .
N3 C1 1.329(11) .
C7 C6 1.511(11) .
C6 H6A 0.9700 .
C6 H6B 0.9700 .
C8 O9 1.227(10) 3_667
C8 C8 1.551(17) 3_667
C9 C10 1.530(11) .
C9 Pb2 2.971(8) 1_655
C4 C5 1.501(12) .
C4 H4A 0.9700 .
C4 H4B 0.9700 .
C5 Pb2 2.899(9) 3_667
C10 H10A 0.9700 .
C10 H10B 0.9700 .
